data_1540833
loop_
_publ_author_name
'Wada, T.'
'Yaegashi, Y.'
'Ichinose, A.'
'Yamauchi, H.'
'Takana, S.'

_publ_section_title
;
 Crystal Structure of New Oxide Superconductors, (Sm, Ba, Ce)8 Cu6 Oz,
 (Nd, Ba, Sr, Ce)8 Cu6 Oz , (La, Gd, Ba, Ce)8 Cu6 Oz and (La, Gd, Ba, Sr,
 Ce)8 Cu6 Oz
;
_journal_name_full 'Japanese Journal of Applied Physics, Part 2'
_journal_page_first 1779
_journal_page_last 1782
_journal_volume 28
_journal_year 1989
_chemical_formula_sum 'Ba1.332 Ce1.332 Cu6 Gd2.668 La1.336 O18.3 Sr1.332'
_chemical_name_systematic '(Gd.667 Ce.333)4 (La.334 Ba.333 Sr.333)4 Cu6 O18.3'
_space_group_IT_number 139
_symmetry_space_group_name_Hall '-I 4 2'
_symmetry_space_group_name_H-M 'I 4/m m m'
_cell_angle_alpha 90
_cell_angle_beta 90
_cell_angle_gamma 90
_cell_formula_units_Z 1
_cell_length_a 3.8438
_cell_length_b 3.8438
_cell_length_c 28.376
_cell_volume 419.250
_citation_journal_id_ASTM JAPLD8
_cod_data_source_file Wada_JAPLD8_1989_1851.cif
_cod_data_source_block Ba1.332Ce1.332Cu6Gd2.668La1.336O18.3Sr1.332
_cod_original_cell_volume 419.2497
_cod_database_code 1540833

loop_
_symmetry_equiv_pos_as_xyz
x,y,z
-y,x,z
-x,-y,z
y,-x,z
x,-y,-z
y,x,-z
-x,y,-z
-y,-x,-z
-x,-y,-z
y,-x,-z
x,y,-z
-y,x,-z
-x,y,z
-y,-x,z
x,-y,z
y,x,z
x+1/2,y+1/2,z+1/2
-y+1/2,x+1/2,z+1/2
-x+1/2,-y+1/2,z+1/2
y+1/2,-x+1/2,z+1/2
x+1/2,-y+1/2,-z+1/2
y+1/2,x+1/2,-z+1/2
-x+1/2,y+1/2,-z+1/2
-y+1/2,-x+1/2,-z+1/2
-x+1/2,-y+1/2,-z+1/2
y+1/2,-x+1/2,-z+1/2
x+1/2,y+1/2,-z+1/2
-y+1/2,x+1/2,-z+1/2
-x+1/2,y+1/2,z+1/2
-y+1/2,-x+1/2,z+1/2
x+1/2,-y+1/2,z+1/2
y+1/2,x+1/2,z+1/2

loop_
_atom_site_label
_atom_site_type_symbol
_atom_site_fract_x
_atom_site_fract_y
_atom_site_fract_z
_atom_site_occupancy
_atom_site_U_iso_or_equiv
O2 O-2 0 0 0.06355 1 0.0
Cu1 Cu+2 0 0 0 1 0.0
O3 O-2 0 0.5 0.14478 1 0.0
Sr1 Sr+2 0 0 0.42591 0.333 0.0
Gd1 Gd+3 0 0 0.29515 0.667 0.0
O1 O-2 0 0.5 0 0.575 0.0
Ba1 Ba+2 0 0 0.42591 0.333 0.0
O4 O-2 0 0.5 0.25 1 0.0
Cu2 Cu+2 0 0 0.14004 1 0.0
Ce1 Ce+4 0 0 0.29515 0.333 0.0
La1 La+3 0 0 0.42591 0.334 0.0
